data_2223096
loop_
_publ_author_name
'Capuano, Ben'
'Crosby, Ian T.'
'Forsyth, Craig M.'
'Shin, James K.'

_publ_section_title
;
 2,2,7-Trichloro-3,4-dihydronaphthalen-1(2<i>H</i>)-one
;
_journal_coeditor_code HG2549
_journal_issue 9
_journal_name_full 'Acta Crystallographica Section E'
_journal_page_first o2254
_journal_paper_doi 10.1107/S1600536809032772
_journal_volume 65
_journal_year 2009
_chemical_formula_iupac 'C10 H7 Cl3 O'
_chemical_formula_moiety 'C10 H7 Cl3 O'
_chemical_formula_sum 'C10 H7 Cl3 O'
_chemical_formula_weight 249.51
_chemical_name_systematic
;
2,2,7-Trichloro-3,4-dihydronaphthalen-1(2<i>H</i>)-one
;
_space_group_IT_number 14
_symmetry_cell_setting monoclinic
_symmetry_space_group_name_Hall '-P 2ybc'
_symmetry_space_group_name_H-M 'P 1 21/c 1'
_atom_sites_solution_hydrogens geom
_atom_sites_solution_primary direct
_atom_sites_solution_secondary difmap
_audit_creation_method SHELXL-97
_cell_angle_alpha 90.00
_cell_angle_beta 102.5610(10)
_cell_angle_gamma 90.00
_cell_formula_units_Z 4
_cell_length_a 8.52330(10)
_cell_length_b 8.0182(2)
_cell_length_c 14.8698(3)
_cell_measurement_reflns_used 9399
_cell_measurement_temperature 123(2)
_cell_measurement_theta_max 27.50
_cell_measurement_theta_min 2.81
_cell_volume 991.90(3)
_computing_cell_refinement 'DENZO--SMN (Otwinowski & Minor, 1997)'
_computing_data_collection 'COLLECT (Nonius, 1998)'
_computing_data_reduction 'DENZO--SMN (Otwinowski & Minor, 1997)'
_computing_molecular_graphics 'X-SEED (Barbour, 2001)'
_computing_publication_material 'CIFTAB (Sheldrick, 1997)'
_computing_structure_refinement 'SHELXL97 (Sheldrick, 2008)'
_computing_structure_solution 'SHELXS97 (Sheldrick, 2008)'
_diffrn_ambient_temperature 123(2)
_diffrn_measured_fraction_theta_full 0.997
_diffrn_measured_fraction_theta_max 0.997
_diffrn_measurement_device_type 'Nonius Kappa CCD'
_diffrn_measurement_method '\f and \w'
_diffrn_radiation_monochromator graphite
_diffrn_radiation_source 'fine-focus sealed tube'
_diffrn_radiation_type MoK\a
_diffrn_radiation_wavelength 0.71073
_diffrn_reflns_av_R_equivalents 0.0636
_diffrn_reflns_av_sigmaI/netI 0.0431
_diffrn_reflns_limit_h_max 11
_diffrn_reflns_limit_h_min -11
_diffrn_reflns_limit_k_max 10
_diffrn_reflns_limit_k_min -10
_diffrn_reflns_limit_l_max 19
_diffrn_reflns_limit_l_min -19
_diffrn_reflns_number 9399
_diffrn_reflns_theta_full 27.50
_diffrn_reflns_theta_max 27.50
_diffrn_reflns_theta_min 2.81
_diffrn_standards_number 0
_exptl_absorpt_coefficient_mu 0.881
_exptl_absorpt_correction_type none
_exptl_crystal_colour colourless
_exptl_crystal_density_diffrn 1.671
_exptl_crystal_density_method 'not measured'
_exptl_crystal_description prism
_exptl_crystal_F_000 504
_exptl_crystal_size_max 0.28
_exptl_crystal_size_mid 0.10
_exptl_crystal_size_min 0.10
_refine_diff_density_max 0.531
_refine_diff_density_min -0.341
_refine_ls_extinction_method none
_refine_ls_goodness_of_fit_ref 1.058
_refine_ls_hydrogen_treatment constr
_refine_ls_matrix_type full
_refine_ls_number_parameters 127
_refine_ls_number_reflns 2275
_refine_ls_number_restraints 0
_refine_ls_restrained_S_all 1.058
_refine_ls_R_factor_all 0.0476
_refine_ls_R_factor_gt 0.0371
_refine_ls_shift/su_max 0.001
_refine_ls_shift/su_mean 0.000
_refine_ls_structure_factor_coef Fsqd
_refine_ls_weighting_details 'calc w=1/[\s^2^(Fo^2^)+(0.0478P)^2^+0.6127P] where P=(Fo^2^+2Fc^2^)/3'
_refine_ls_weighting_scheme calc
_refine_ls_wR_factor_gt 0.0934
_refine_ls_wR_factor_ref 0.0998
_reflns_number_gt 1859
_reflns_number_total 2275
_reflns_threshold_expression I>2\s(I)
_cod_data_source_file hg2549.cif
_cod_data_source_block I
_cod_original_sg_symbol_H-M 'P 21/c'
_cod_database_code 2223096
_cod_database_fobs_code 2223096

loop_
_symmetry_equiv_pos_as_xyz
'x, y, z'
'-x, y+1/2, -z+1/2'
'-x, -y, -z'
'x, -y-1/2, z-1/2'

loop_
_atom_site_type_symbol
_atom_site_label
_atom_site_fract_x
_atom_site_fract_y
_atom_site_fract_z
_atom_site_U_iso_or_equiv
_atom_site_adp_type
_atom_site_calc_flag
_atom_site_refinement_flags
_atom_site_occupancy
_atom_site_disorder_assembly
_atom_site_disorder_group
Cl Cl1 -0.11870(6) 0.58915(7) 0.26554(4) 0.02493(16) Uani d . 1 . .
Cl Cl2 0.48515(6) 1.11552(6) 0.63056(4) 0.02410(15) Uani d . 1 . .
Cl Cl3 0.25735(6) 0.91201(7) 0.70159(4) 0.02542(16) Uani d . 1 . .
O O1 0.20373(18) 1.05238(18) 0.48477(11) 0.0256(4) Uani d . 1 . .
C C1 0.2039(2) 0.7561(2) 0.48441(13) 0.0167(4) Uani d . 1 . .
C C2 0.2751(2) 0.6089(2) 0.52503(14) 0.0165(4) Uani d . 1 . .
C C3 0.2196(2) 0.4562(3) 0.48443(14) 0.0199(4) Uani d . 1 . .
H H3 0.2659 0.3555 0.5116 0.024 Uiso calc R 1 . .
C C4 0.0986(2) 0.4492(3) 0.40537(14) 0.0200(4) Uani d . 1 . .
H H4 0.0616 0.3449 0.3786 0.024 Uiso calc R 1 . .
C C5 0.0320(2) 0.5981(3) 0.36575(14) 0.0187(4) Uani d . 1 . .
C C6 0.0818(2) 0.7514(2) 0.40393(13) 0.0180(4) Uani d . 1 . .
H H6 0.0346 0.8514 0.3763 0.022 Uiso calc R 1 . .
C C7 0.2542(2) 0.9236(2) 0.52247(14) 0.0182(4) Uani d . 1 . .
C C8 0.3773(2) 0.9241(2) 0.61578(14) 0.0173(4) Uani d . 1 . .
C C9 0.4939(2) 0.7787(3) 0.62603(14) 0.0200(4) Uani d . 1 . .
H H9A 0.5645 0.7810 0.6884 0.024 Uiso calc R 1 . .
H H9B 0.5627 0.7904 0.5806 0.024 Uiso calc R 1 . .
C C10 0.4060(2) 0.6127(2) 0.61131(14) 0.0198(4) Uani d . 1 . .
H H10A 0.4845 0.5231 0.6079 0.024 Uiso calc R 1 . .
H H10B 0.3583 0.5894 0.6650 0.024 Uiso calc R 1 . .

loop_
_atom_site_aniso_label
_atom_site_aniso_U_11
_atom_site_aniso_U_22
_atom_site_aniso_U_33
_atom_site_aniso_U_12
_atom_site_aniso_U_13
_atom_site_aniso_U_23
Cl1 0.0203(3) 0.0295(3) 0.0223(3) -0.0046(2) -0.0012(2) -0.0031(2)
Cl2 0.0264(3) 0.0186(3) 0.0248(3) -0.0065(2) 0.0002(2) -0.0013(2)
Cl3 0.0253(3) 0.0289(3) 0.0240(3) 0.0017(2) 0.0097(2) 0.0008(2)
O1 0.0284(8) 0.0142(7) 0.0295(8) 0.0003(6) -0.0037(7) 0.0008(6)
C1 0.0165(9) 0.0157(10) 0.0181(9) -0.0002(7) 0.0043(8) 0.0014(8)
C2 0.0156(9) 0.0158(10) 0.0188(9) 0.0010(7) 0.0054(7) 0.0017(8)
C3 0.0206(10) 0.0152(10) 0.0250(10) 0.0018(8) 0.0070(8) 0.0012(8)
C4 0.0207(10) 0.0168(9) 0.0240(10) -0.0026(8) 0.0083(8) -0.0040(8)
C5 0.0157(9) 0.0225(11) 0.0178(9) -0.0038(8) 0.0035(8) -0.0020(8)
C6 0.0176(9) 0.0176(10) 0.0190(10) 0.0012(8) 0.0043(8) 0.0017(8)
C7 0.0173(9) 0.0169(10) 0.0198(10) 0.0005(8) 0.0029(8) 0.0006(8)
C8 0.0190(9) 0.0148(9) 0.0186(9) -0.0027(8) 0.0050(8) 0.0006(8)
C9 0.0174(9) 0.0214(10) 0.0203(10) -0.0007(8) 0.0021(8) 0.0012(8)
C10 0.0208(10) 0.0157(10) 0.0215(10) 0.0012(8) 0.0018(8) 0.0027(8)

loop_
_atom_type_symbol
_atom_type_description
_atom_type_scat_dispersion_real
_atom_type_scat_dispersion_imag
_atom_type_scat_source
C C 0.0033 0.0016 'International Tables Vol C Tables 4.2.6.8 and 6.1.1.4'
H H 0.0000 0.0000 'International Tables Vol C Tables 4.2.6.8 and 6.1.1.4'
N N 0.0061 0.0033 'International Tables Vol C Tables 4.2.6.8 and 6.1.1.4'
O O 0.0106 0.0060 'International Tables Vol C Tables 4.2.6.8 and 6.1.1.4'
Cl Cl 0.1484 0.1585 'International Tables Vol C Tables 4.2.6.8 and 6.1.1.4'

loop_
_geom_angle_atom_site_label_1
_geom_angle_atom_site_label_2
_geom_angle_atom_site_label_3
_geom_angle_site_symmetry_1
_geom_angle_site_symmetry_3
_geom_angle
_geom_angle_publ_flag
C2 C1 C6 . . 120.99(18) ?
C2 C1 C7 . . 122.35(17) ?
C6 C1 C7 . . 116.65(17) ?
C3 C2 C1 . . 118.42(18) ?
C3 C2 C10 . . 120.16(17) ?
C1 C2 C10 . . 121.41(17) ?
C4 C3 C2 . . 121.35(19) ?
C4 C3 H3 . . 119.3 ?
C2 C3 H3 . . 119.3 ?
C3 C4 C5 . . 118.84(19) ?
C3 C4 H4 . . 120.6 ?
C5 C4 H4 . . 120.6 ?
C6 C5 C4 . . 121.79(19) ?
C6 C5 Cl1 . . 119.40(16) ?
C4 C5 Cl1 . . 118.80(15) ?
C5 C6 C1 . . 118.60(18) ?
C5 C6 H6 . . 120.7 ?
C1 C6 H6 . . 120.7 ?
O1 C7 C1 . . 123.49(19) ?
O1 C7 C8 . . 121.17(18) ?
C1 C7 C8 . . 115.33(16) ?
C9 C8 C7 . . 112.93(16) ?
C9 C8 Cl2 . . 109.90(14) ?
C7 C8 Cl2 . . 110.16(13) ?
C9 C8 Cl3 . . 110.33(14) ?
C7 C8 Cl3 . . 104.88(13) ?
Cl2 C8 Cl3 . . 108.46(11) ?
C8 C9 C10 . . 111.50(16) ?
C8 C9 H9A . . 109.3 ?
C10 C9 H9A . . 109.3 ?
C8 C9 H9B . . 109.3 ?
C10 C9 H9B . . 109.3 ?
H9A C9 H9B . . 108.0 ?
C2 C10 C9 . . 112.99(16) ?
C2 C10 H10A . . 109.0 ?
C9 C10 H10A . . 109.0 ?
C2 C10 H10B . . 109.0 ?
C9 C10 H10B . . 109.0 ?
H10A C10 H10B . . 107.8 ?

loop_
_geom_bond_atom_site_label_1
_geom_bond_atom_site_label_2
_geom_bond_site_symmetry_2
_geom_bond_distance
_geom_bond_publ_flag
Cl1 C5 . 1.744(2) ?
Cl2 C8 . 1.778(2) ?
Cl3 C8 . 1.803(2) ?
O1 C7 . 1.208(2) ?
C1 C2 . 1.402(3) ?
C1 C6 . 1.405(3) ?
C1 C7 . 1.484(3) ?
C2 C3 . 1.401(3) ?
C2 C10 . 1.506(3) ?
C3 C4 . 1.386(3) ?
C3 H3 . 0.9500 ?
C4 C5 . 1.396(3) ?
C4 H4 . 0.9500 ?
C5 C6 . 1.382(3) ?
C6 H6 . 0.9500 ?
C7 C8 . 1.547(3) ?
C8 C9 . 1.518(3) ?
C9 C10 . 1.520(3) ?
C9 H9A . 0.9900 ?
C9 H9B . 0.9900 ?
C10 H10A . 0.9900 ?
C10 H10B . 0.9900 ?

loop_
_cod_related_entry_id
_cod_related_entry_database
_cod_related_entry_code
1 ChemSpider 24743130
